data_1510902
loop_
_publ_author_name
'Yang, C.J.'
'Lee, W.-Y.'
'Choi, S.D.'

_publ_section_title
;
 Crystal structure and low temperature magnetic proeprties of melt-spun
 Sm2 Co7 B3 compound
;
_journal_name_full 'RIST Yongu Nonmun (RIST Research Papers)'
_journal_page_first 331
_journal_page_last 336
_journal_volume 8
_journal_year 1994
_chemical_formula_sum 'B3 Co7 Sm2'
_chemical_name_systematic 'Sm2 Co7 B3'
_space_group_IT_number 191
_symmetry_space_group_name_Hall '-P 6 2'
_symmetry_space_group_name_H-M 'P 6/m m m'
_cell_angle_alpha 90
_cell_angle_beta 90
_cell_angle_gamma 120
_cell_formula_units_Z 2
_cell_length_a 5.1087
_cell_length_b 5.1087
_cell_length_c 12.77
_cell_volume 288.631
_citation_journal_id_ASTM RYNOEQ
_cod_data_source_file boron_426.cif
_cod_data_source_block B3Co7Sm2
_cod_original_cell_volume 288.6306
_cod_database_code 1510902

loop_
_symmetry_equiv_pos_as_xyz
x,y,z
x-y,x,z
-y,x-y,z
-x,-y,z
-x+y,-x,z
y,-x+y,z
-y,-x,-z
x-y,-y,-z
x,x-y,-z
y,x,-z
-x+y,y,-z
-x,-x+y,-z
-x,-y,-z
-x+y,-x,-z
y,-x+y,-z
x,y,-z
x-y,x,-z
-y,x-y,-z
y,x,z
-x+y,y,z
-x,-x+y,z
-y,-x,z
x-y,-y,z
x,x-y,z

loop_
_atom_site_label
_atom_site_type_symbol
_atom_site_fract_x
_atom_site_fract_y
_atom_site_fract_z
_atom_site_occupancy
_atom_site_U_iso_or_equiv
Co1 Co 0.3333 0.6667 0 1 0.0
B1 B 0.3333 0.6667 0.5 1 0.0
Sm2 Sm 0 0 0.5 1 0.0
B2 B 0.3333 0.6667 0.199 1 0.0
Co3 Co 0.5 0 0.3857 1 0.0
Sm1 Sm 0 0 0 1 0.0
Co2 Co 0.5 0 0.1596 1 0.0
Sm3 Sm 0 0 0.261 1 0.0
